data_4310629
loop_
_publ_author_name
'Sara R. Halper'
'Mitchell R. Malachowski'
'Heather M. Delaney'
'Seth M. Cohen'

_publ_section_title
;
 Heteroleptic Copper Dipyrromethene Complexes: Synthesis, Structure, and
 Coordination Polymers
;
_journal_name_full 'Inorganic Chemistry'
_journal_page_first 1242
_journal_page_last 1249
_journal_paper_doi 10.1021/ic0352295
_journal_volume 43
_journal_year 2004
_chemical_formula_sum 'C32 H20 Cu N6'
_chemical_formula_weight 552.08
_chemical_name_systematic
; 
 ? 
;
_space_group_IT_number 14
_symmetry_cell_setting monoclinic
_symmetry_space_group_name_Hall '-P 2yn'
_symmetry_space_group_name_H-M 'P 1 21/n 1'
_atom_sites_solution_hydrogens geom
_atom_sites_solution_primary direct
_atom_sites_solution_secondary difmap
_audit_creation_method SHELXL-97
_cell_angle_alpha 90.00
_cell_angle_beta 91.223(2)
_cell_angle_gamma 90.00
_cell_formula_units_Z 4
_cell_length_a 11.9165(12)
_cell_length_b 16.0218(17)
_cell_length_c 12.9956(14)
_cell_measurement_reflns_used 8514
_cell_measurement_temperature 100(2)
_cell_measurement_theta_max 27.47
_cell_measurement_theta_min 2.29
_cell_volume 2480.6(5)
_computing_cell_refinement 'Bruker SMART'
_computing_data_collection 'Bruker SMART'
_computing_data_reduction 'Bruker SAINT'
_computing_molecular_graphics 'Bruker SHELXTL'
_computing_publication_material 'Bruker SHELXTL'
_computing_structure_refinement 'SHELXL-97 (Sheldrick, 1997)'
_computing_structure_solution 'SHELXS-97 (Sheldrick, 1990)'
_diffrn_ambient_temperature 100(2)
_diffrn_measured_fraction_theta_full 0.995
_diffrn_measured_fraction_theta_max 0.995
_diffrn_measurement_device_type 'CCD area detector'
_diffrn_measurement_method 'phi and omega scans'
_diffrn_radiation_monochromator graphite
_diffrn_radiation_source 'fine-focus sealed tube'
_diffrn_radiation_type MoK\a
_diffrn_radiation_wavelength 0.71073
_diffrn_reflns_av_R_equivalents 0.0486
_diffrn_reflns_av_sigmaI/netI 0.0529
_diffrn_reflns_limit_h_max 15
_diffrn_reflns_limit_h_min -15
_diffrn_reflns_limit_k_max 20
_diffrn_reflns_limit_k_min -20
_diffrn_reflns_limit_l_max 16
_diffrn_reflns_limit_l_min -16
_diffrn_reflns_number 20658
_diffrn_reflns_theta_full 27.52
_diffrn_reflns_theta_max 27.52
_diffrn_reflns_theta_min 2.02
_exptl_absorpt_coefficient_mu 0.916
_exptl_absorpt_correction_T_max 1.000
_exptl_absorpt_correction_T_min 0.675
_exptl_absorpt_correction_type multi-scan
_exptl_absorpt_process_details SADABS
_exptl_crystal_colour green
_exptl_crystal_density_diffrn 1.478
_exptl_crystal_density_meas 0
_exptl_crystal_density_method 'not measured'
_exptl_crystal_description Plate
_exptl_crystal_F_000 1132
_exptl_crystal_size_max 0.27
_exptl_crystal_size_mid 0.17
_exptl_crystal_size_min 0.05
_refine_diff_density_max 0.473
_refine_diff_density_min -0.548
_refine_diff_density_rms 0.080
_refine_ls_extinction_method none
_refine_ls_goodness_of_fit_ref 1.138
_refine_ls_hydrogen_treatment mixed
_refine_ls_matrix_type full
_refine_ls_number_parameters 432
_refine_ls_number_reflns 5682
_refine_ls_number_restraints 0
_refine_ls_restrained_S_all 1.138
_refine_ls_R_factor_all 0.0798
_refine_ls_R_factor_gt 0.0565
_refine_ls_shift/su_max 0.000
_refine_ls_shift/su_mean 0.000
_refine_ls_structure_factor_coef Fsqd
_refine_ls_weighting_details 'calc w=1/[\s^2^(Fo^2^)+(0.0435P)^2^+2.5003P] where P=(Fo^2^+2Fc^2^)/3'
_refine_ls_weighting_scheme calc
_refine_ls_wR_factor_gt 0.1111
_refine_ls_wR_factor_ref 0.1181
_reflns_number_gt 4481
_reflns_number_total 5682
_reflns_threshold_expression >2sigma(I)
_cod_data_source_file ic0352295si20031125_115511_2.cif
_cod_data_source_block '[Cu(4-cydpm)2]'
_cod_depositor_comments
;
The following automatic conversions were performed:
'_symmetry_cell_setting' value 'Monoclinic' changed to 'monoclinic'
according to '/home/saulius/struct/CIF-dictionaries/cif_core.dic'
dictionary named 'cif_core.dic' version 2.4.1 from
2010-06-29.

'_exptl_absorpt_correction_type' value 'Multi-scan' changed
to 'multi-scan' according to
'/home/saulius/struct/CIF-dictionaries/cif_core.dic' dictionary named
'cif_core.dic' version 2.4.1 from 2010-06-29.

Automatic conversion script
Id: cif_fix_enum 1527 2010-12-29 10:47:43Z saulius 

2020-11-03
Z value and formula fixed to values more according to usual
chemical conventions.                 miguel
;
_cod_original_formula_sum 'C64 H40 Cu2 N12'
_cod_original_formula_weight 1104.16
_cod_original_formula_units_Z 2
_cod_database_code 4310629

loop_
_symmetry_equiv_pos_as_xyz
'x, y, z'
'-x+1/2, y+1/2, -z+1/2'
'-x, -y, -z'
'x-1/2, -y-1/2, z-1/2'

loop_
_atom_site_label
_atom_site_type_symbol
_atom_site_fract_x
_atom_site_fract_y
_atom_site_fract_z
_atom_site_U_iso_or_equiv
_atom_site_adp_type
_atom_site_occupancy
_atom_site_symmetry_multiplicity
_atom_site_calc_flag
_atom_site_refinement_flags
_atom_site_disorder_assembly
_atom_site_disorder_group
Cu1 Cu 0.00480(3) 0.85651(2) 0.15029(3) 0.01954(12) Uani 1 1 d . . .
N1 N 0.0255(2) 0.97741(15) 0.13440(19) 0.0199(5) Uani 1 1 d . . .
N2 N 0.1633(2) 0.84105(16) 0.1881(2) 0.0222(6) Uani 1 1 d . . .
N3 N -0.1494(2) 0.86298(16) 0.19694(19) 0.0218(5) Uani 1 1 d . . .
N4 N -0.0201(2) 0.74544(15) 0.08991(19) 0.0195(5) Uani 1 1 d . . .
N5 N 0.7224(3) 1.1984(2) 0.0875(3) 0.0442(8) Uani 1 1 d . . .
N6 N -0.7270(3) 0.5405(2) 0.0184(3) 0.0424(8) Uani 1 1 d . . .
C1 C -0.0539(3) 1.0337(2) 0.1093(2) 0.0232(7) Uani 1 1 d . . .
C2 C -0.0090(3) 1.1129(2) 0.0885(2) 0.0241(7) Uani 1 1 d . . .
C3 C 0.1057(3) 1.1043(2) 0.0988(2) 0.0219(6) Uani 1 1 d . . .
C4 C 0.1275(2) 1.01966(19) 0.1272(2) 0.0202(6) Uani 1 1 d . . .
C5 C 0.2309(2) 0.98294(19) 0.1511(2) 0.0195(6) Uani 1 1 d . . .
C6 C 0.2482(2) 0.9008(2) 0.1820(2) 0.0212(6) Uani 1 1 d . . .
C7 C 0.3511(3) 0.8627(2) 0.2132(3) 0.0262(7) Uani 1 1 d . . .
C8 C 0.3283(3) 0.7825(2) 0.2389(3) 0.0291(7) Uani 1 1 d . . .
C9 C 0.2118(3) 0.7714(2) 0.2223(3) 0.0286(7) Uani 1 1 d . . .
C10 C 0.3339(2) 1.03601(18) 0.1395(2) 0.0210(6) Uani 1 1 d . . .
C11 C 0.3639(3) 1.0642(2) 0.0422(3) 0.0234(7) Uani 1 1 d . . .
C12 C 0.4632(3) 1.1079(2) 0.0294(3) 0.0256(7) Uani 1 1 d . . .
C13 C 0.5331(3) 1.12353(19) 0.1146(3) 0.0264(7) Uani 1 1 d . . .
C14 C 0.5026(3) 1.09766(19) 0.2133(3) 0.0233(7) Uani 1 1 d . . .
C15 C 0.4032(3) 1.0544(2) 0.2247(3) 0.0250(7) Uani 1 1 d . . .
C16 C 0.6397(3) 1.1661(2) 0.1005(3) 0.0311(8) Uani 1 1 d . . .
C17 C -0.1926(3) 0.9216(2) 0.2579(3) 0.0276(7) Uani 1 1 d . . .
C18 C -0.3079(3) 0.9091(2) 0.2723(3) 0.0285(7) Uani 1 1 d . . .
C19 C -0.3365(3) 0.8391(2) 0.2180(3) 0.0252(7) Uani 1 1 d . . .
C20 C -0.2372(2) 0.80929(19) 0.1712(2) 0.0205(6) Uani 1 1 d . . .
C21 C -0.2249(2) 0.73732(19) 0.1113(2) 0.0193(6) Uani 1 1 d . . .
C22 C -0.1239(2) 0.70661(19) 0.0738(2) 0.0203(6) Uani 1 1 d . . .
C23 C -0.1077(3) 0.6305(2) 0.0189(2) 0.0244(7) Uani 1 1 d . . .
C24 C 0.0051(3) 0.6244(2) 0.0018(3) 0.0284(7) Uani 1 1 d . . .
C25 C 0.0551(3) 0.6958(2) 0.0454(3) 0.0269(7) Uani 1 1 d . . .
C26 C -0.3298(2) 0.68907(19) 0.0870(2) 0.0220(7) Uani 1 1 d . . .
C27 C -0.3731(3) 0.6849(2) -0.0134(3) 0.0302(8) Uani 1 1 d . . .
C28 C -0.4741(3) 0.6451(2) -0.0350(3) 0.0328(8) Uani 1 1 d . . .
C29 C -0.5330(3) 0.6088(2) 0.0459(3) 0.0266(7) Uani 1 1 d . . .
C30 C -0.4885(3) 0.6097(2) 0.1450(3) 0.0216(6) Uani 1 1 d . . .
C31 C -0.3872(3) 0.6501(2) 0.1658(3) 0.0273(7) Uani 1 1 d . . .
C32 C -0.6419(3) 0.5703(2) 0.0286(3) 0.0307(8) Uani 1 1 d . . .
H1 H -0.130(3) 1.019(2) 0.111(2) 0.022(8) Uiso 1 1 d . . .
H2 H -0.051(3) 1.1623(19) 0.070(2) 0.016(8) Uiso 1 1 d . . .
H3 H 0.161(3) 1.146(2) 0.086(3) 0.032(10) Uiso 1 1 d . . .
H7 H 0.420(3) 0.887(2) 0.220(3) 0.033(10) Uiso 1 1 d . . .
H8 H 0.377(3) 0.742(2) 0.262(3) 0.035(10) Uiso 1 1 d . . .
H9 H 0.169(3) 0.717(2) 0.230(3) 0.033(10) Uiso 1 1 d . . .
H11 H 0.313(3) 1.0527(19) -0.017(2) 0.020(8) Uiso 1 1 d . . .
H12 H 0.483(3) 1.1263(18) -0.035(3) 0.017(8) Uiso 1 1 d . . .
H14 H 0.553(3) 1.111(2) 0.271(3) 0.040(10) Uiso 1 1 d . . .
H15 H 0.385(3) 1.0354(19) 0.295(3) 0.022(8) Uiso 1 1 d . . .
H17 H -0.145(3) 0.969(2) 0.288(3) 0.035(10) Uiso 1 1 d . . .
H18 H -0.353(3) 0.946(2) 0.318(2) 0.024(9) Uiso 1 1 d . . .
H19 H -0.400(3) 0.8108(19) 0.209(2) 0.019(8) Uiso 1 1 d . . .
H23 H -0.167(3) 0.5914(19) 0.002(2) 0.017(8) Uiso 1 1 d . . .
H24 H 0.044(3) 0.579(2) -0.032(3) 0.037(10) Uiso 1 1 d . . .
H25 H 0.131(3) 0.710(2) 0.049(2) 0.025(9) Uiso 1 1 d . . .
H27 H -0.337(3) 0.710(2) -0.070(3) 0.047(11) Uiso 1 1 d . . .
H28 H -0.499(3) 0.640(2) -0.094(3) 0.020(9) Uiso 1 1 d . . .
H30 H -0.525(3) 0.586(2) 0.194(3) 0.036(10) Uiso 1 1 d . . .
H31 H -0.350(3) 0.651(2) 0.239(3) 0.048(11) Uiso 1 1 d . . .

loop_
_atom_site_aniso_label
_atom_site_aniso_U_11
_atom_site_aniso_U_22
_atom_site_aniso_U_33
_atom_site_aniso_U_23
_atom_site_aniso_U_13
_atom_site_aniso_U_12
Cu1 0.01191(18) 0.02154(19) 0.0253(2) -0.00103(17) 0.00267(13) -0.00335(16)
N1 0.0148(13) 0.0238(13) 0.0213(13) -0.0049(11) 0.0035(10) 0.0002(10)
N2 0.0154(13) 0.0269(14) 0.0245(14) 0.0003(11) 0.0026(10) -0.0007(11)
N3 0.0152(12) 0.0236(13) 0.0266(14) -0.0016(11) 0.0026(10) -0.0018(11)
N4 0.0133(12) 0.0210(13) 0.0244(14) 0.0024(10) 0.0009(10) -0.0024(10)
N5 0.0272(17) 0.055(2) 0.051(2) -0.0018(17) 0.0060(14) -0.0163(16)
N6 0.0296(18) 0.0427(19) 0.055(2) 0.0029(16) -0.0055(15) -0.0081(15)
C1 0.0150(15) 0.0318(18) 0.0229(16) -0.0027(13) 0.0014(12) 0.0009(13)
C2 0.0242(17) 0.0250(16) 0.0230(17) -0.0010(13) 0.0004(13) 0.0031(14)
C3 0.0223(16) 0.0236(16) 0.0199(16) -0.0006(13) 0.0042(12) -0.0024(13)
C4 0.0193(15) 0.0242(15) 0.0173(15) -0.0027(12) 0.0015(12) -0.0033(12)
C5 0.0187(15) 0.0240(15) 0.0159(15) -0.0050(12) 0.0028(11) -0.0022(12)
C6 0.0163(15) 0.0281(17) 0.0192(15) -0.0011(13) 0.0024(12) -0.0006(13)
C7 0.0180(16) 0.0295(17) 0.0312(18) 0.0021(15) 0.0021(13) -0.0013(14)
C8 0.0206(17) 0.0303(18) 0.036(2) 0.0069(15) -0.0006(14) 0.0055(15)
C9 0.0256(18) 0.0263(17) 0.0341(19) -0.0001(15) 0.0046(14) -0.0005(14)
C10 0.0148(15) 0.0207(15) 0.0276(17) 0.0014(13) 0.0020(12) 0.0028(12)
C11 0.0174(16) 0.0263(16) 0.0265(17) 0.0017(14) -0.0014(13) -0.0012(13)
C12 0.0174(16) 0.0335(18) 0.0260(18) 0.0052(15) 0.0018(13) -0.0014(14)
C13 0.0163(15) 0.0242(16) 0.0387(19) -0.0021(14) 0.0021(13) -0.0020(12)
C14 0.0190(16) 0.0218(16) 0.0289(18) -0.0037(14) -0.0042(13) 0.0007(13)
C15 0.0244(17) 0.0261(16) 0.0245(18) -0.0029(14) 0.0008(13) 0.0026(13)
C16 0.0246(18) 0.0327(18) 0.036(2) 0.0023(15) -0.0014(15) -0.0042(15)
C17 0.0258(18) 0.0281(17) 0.0290(18) -0.0031(15) 0.0022(14) -0.0020(14)
C18 0.0228(17) 0.0324(18) 0.0305(18) -0.0007(15) 0.0079(14) 0.0052(14)
C19 0.0136(15) 0.0306(18) 0.0315(18) 0.0031(14) 0.0009(13) -0.0020(13)
C20 0.0149(15) 0.0260(16) 0.0207(15) 0.0057(13) 0.0001(11) -0.0021(12)
C21 0.0158(15) 0.0253(16) 0.0168(15) 0.0048(12) 0.0002(11) -0.0041(12)
C22 0.0156(15) 0.0237(15) 0.0213(15) 0.0032(13) -0.0011(12) -0.0035(12)
C23 0.0236(17) 0.0247(17) 0.0251(17) -0.0013(13) 0.0001(13) -0.0042(13)
C24 0.0299(18) 0.0251(18) 0.0304(18) -0.0007(14) 0.0069(14) -0.0001(14)
C25 0.0195(17) 0.0308(18) 0.0305(18) 0.0012(14) 0.0047(13) -0.0027(14)
C26 0.0151(15) 0.0235(16) 0.0275(17) 0.0018(13) 0.0007(12) -0.0016(12)
C27 0.0269(18) 0.0370(19) 0.0267(19) 0.0053(15) 0.0000(14) -0.0056(15)
C28 0.0245(18) 0.041(2) 0.033(2) 0.0043(18) -0.0058(15) -0.0068(16)
C29 0.0217(17) 0.0230(15) 0.0352(19) -0.0011(14) 0.0011(14) -0.0092(13)
C30 0.0166(15) 0.0243(15) 0.0242(16) 0.0043(14) 0.0041(12) -0.0026(13)
C31 0.0211(16) 0.0338(18) 0.0271(17) 0.0024(15) -0.0018(13) -0.0021(14)
C32 0.0251(19) 0.0332(19) 0.0336(19) 0.0001(15) -0.0011(14) -0.0014(15)

loop_
_atom_type_symbol
_atom_type_description
_atom_type_scat_dispersion_real
_atom_type_scat_dispersion_imag
_atom_type_scat_source
C C 0.0033 0.0016 'International Tables Vol C Tables 4.2.6.8 and 6.1.1.4'
H H 0.0000 0.0000 'International Tables Vol C Tables 4.2.6.8 and 6.1.1.4'
N N 0.0061 0.0033 'International Tables Vol C Tables 4.2.6.8 and 6.1.1.4'
Cu Cu 0.3201 1.2651 'International Tables Vol C Tables 4.2.6.8 and 6.1.1.4'

loop_
_geom_angle_atom_site_label_1
_geom_angle_atom_site_label_2
_geom_angle_atom_site_label_3
_geom_angle
_geom_angle_site_symmetry_1
_geom_angle_site_symmetry_3
_geom_angle_publ_flag
N3 Cu1 N2 147.06(11) . . ?
N3 Cu1 N1 95.84(10) . . ?
N2 Cu1 N1 91.62(10) . . ?
N3 Cu1 N4 92.11(10) . . ?
N2 Cu1 N4 97.05(10) . . ?
N1 Cu1 N4 150.40(10) . . ?
C1 N1 C4 105.6(3) . . ?
C1 N1 Cu1 126.7(2) . . ?
C4 N1 Cu1 126.7(2) . . ?
C9 N2 C6 106.5(3) . . ?
C9 N2 Cu1 127.0(2) . . ?
C6 N2 Cu1 126.5(2) . . ?
C17 N3 C20 106.2(3) . . ?
C17 N3 Cu1 126.7(2) . . ?
C20 N3 Cu1 127.0(2) . . ?
C25 N4 C22 105.6(3) . . ?
C25 N4 Cu1 127.8(2) . . ?
C22 N4 Cu1 126.1(2) . . ?
N1 C1 C2 112.5(3) . . ?
C3 C2 C1 105.8(3) . . ?
C2 C3 C4 107.1(3) . . ?
C5 C4 N1 123.1(3) . . ?
C5 C4 C3 127.8(3) . . ?
N1 C4 C3 108.9(3) . . ?
C6 C5 C4 126.1(3) . . ?
C6 C5 C10 116.6(3) . . ?
C4 C5 C10 117.3(3) . . ?
C5 C6 N2 124.2(3) . . ?
C5 C6 C7 127.7(3) . . ?
N2 C6 C7 108.1(3) . . ?
C8 C7 C6 107.5(3) . . ?
C7 C8 C9 106.5(3) . . ?
N2 C9 C8 111.4(3) . . ?
C11 C10 C15 119.4(3) . . ?
C11 C10 C5 120.0(3) . . ?
C15 C10 C5 120.6(3) . . ?
C12 C11 C10 120.5(3) . . ?
C11 C12 C13 119.5(3) . . ?
C12 C13 C14 120.7(3) . . ?
C12 C13 C16 119.5(3) . . ?
C14 C13 C16 119.8(3) . . ?
C15 C14 C13 119.0(3) . . ?
C14 C15 C10 120.9(3) . . ?
N5 C16 C13 178.5(4) . . ?
N3 C17 C18 111.6(3) . . ?
C19 C18 C17 106.4(3) . . ?
C18 C19 C20 107.2(3) . . ?
N3 C20 C21 123.8(3) . . ?
N3 C20 C19 108.6(3) . . ?
C21 C20 C19 127.6(3) . . ?
C22 C21 C20 125.8(3) . . ?
C22 C21 C26 117.7(3) . . ?
C20 C21 C26 116.5(3) . . ?
N4 C22 C21 123.9(3) . . ?
N4 C22 C23 109.1(3) . . ?
C21 C22 C23 126.9(3) . . ?
C24 C23 C22 106.6(3) . . ?
C23 C24 C25 106.6(3) . . ?
N4 C25 C24 112.1(3) . . ?
C31 C26 C27 119.2(3) . . ?
C31 C26 C21 119.8(3) . . ?
C27 C26 C21 120.9(3) . . ?
C28 C27 C26 121.0(3) . . ?
C27 C28 C29 119.0(3) . . ?
C30 C29 C28 120.4(3) . . ?
C30 C29 C32 118.2(3) . . ?
C28 C29 C32 121.4(3) . . ?
C29 C30 C31 120.0(3) . . ?
C26 C31 C30 120.3(3) . . ?
N6 C32 C29 177.8(4) . . ?

loop_
_geom_bond_atom_site_label_1
_geom_bond_atom_site_label_2
_geom_bond_distance
_geom_bond_site_symmetry_2
_geom_bond_publ_flag
Cu1 N3 1.950(2) . ?
Cu1 N2 1.957(3) . ?
Cu1 N1 1.964(3) . ?
Cu1 N4 1.965(2) . ?
N1 C1 1.343(4) . ?
N1 C4 1.395(4) . ?
N2 C9 1.329(4) . ?
N2 C6 1.397(4) . ?
N3 C17 1.339(4) . ?
N3 C20 1.389(4) . ?
N4 C25 1.339(4) . ?
N4 C22 1.395(4) . ?
N5 C16 1.129(4) . ?
N6 C32 1.127(4) . ?
C1 C2 1.406(5) . ?
C2 C3 1.378(4) . ?
C3 C4 1.428(4) . ?
C4 C5 1.394(4) . ?
C5 C6 1.389(4) . ?
C5 C10 1.504(4) . ?
C6 C7 1.421(4) . ?
C7 C8 1.356(5) . ?
C8 C9 1.411(5) . ?
C10 C11 1.396(4) . ?
C10 C15 1.398(4) . ?
C11 C12 1.387(4) . ?
C12 C13 1.394(5) . ?
C13 C14 1.404(5) . ?
C13 C16 1.457(5) . ?
C14 C15 1.383(4) . ?
C17 C18 1.405(5) . ?
C18 C19 1.365(5) . ?
C19 C20 1.424(4) . ?
C20 C21 1.401(4) . ?
C21 C22 1.398(4) . ?
C21 C26 1.497(4) . ?
C22 C23 1.429(4) . ?
C23 C24 1.370(5) . ?
C24 C25 1.404(5) . ?
C26 C31 1.392(4) . ?
C26 C27 1.394(4) . ?
C27 C28 1.385(5) . ?
C28 C29 1.403(5) . ?
C29 C30 1.383(5) . ?
C29 C32 1.449(5) . ?
C30 C31 1.391(4) . ?
